data_7212039
loop_
_publ_author_name
'Chen, Lei'
'Xu, Guang-Juan'
'Shao, Kui-Zhan'
'Zhao, Ya-Hui'
'Yang, Guang-Sheng'
'Lan, Ya-Qian'
'Wang, Xin-Long'
'Xu, Hong-Bin'
'Su, Zhong-Min'

_publ_section_title
;
 pH-dependent self-assembly of divalent metals with a new ligand
 containing polycarboxylate: syntheses, crystal structures, luminescent
 and magnetic properties
;
_journal_issue 7
_journal_name_full CrystEngComm
_journal_page_first 2157
_journal_paper_doi 10.1039/b918647f
_journal_volume 12
_journal_year 2010
_chemical_formula_moiety 'C56 H44 N8 O17 Zn3'
_chemical_formula_sum 'C56 H44 N8 O17 Zn3'
_chemical_formula_weight 1297.10
_chemical_name_systematic
;
?
;
_space_group_IT_number 14
_symmetry_cell_setting monoclinic
_symmetry_space_group_name_Hall '-P 2yn'
_symmetry_space_group_name_H-M 'P 1 21/n 1'
_atom_sites_solution_hydrogens geom
_atom_sites_solution_primary direct
_atom_sites_solution_secondary difmap
_audit_creation_method SHELXL-97
_cell_angle_alpha 90.0
_cell_angle_beta 90.127(3)
_cell_angle_gamma 90.0
_cell_formula_units_Z 4
_cell_length_a 13.345(4)
_cell_length_b 16.436(2)
_cell_length_c 25.792(5)
_cell_measurement_reflns_used 'total reflection'
_cell_measurement_temperature 293(2)
_cell_measurement_theta_max 26.04
_cell_measurement_theta_min 1.33
_cell_volume 5657(2)
_computing_cell_refinement 'Bruker SMART'
_computing_data_collection 'Bruker SMART'
_computing_data_reduction 'Bruker SMART'
_computing_molecular_graphics 'Bruker SHELXTL'
_computing_publication_material 'Bruker SHELXTL'
_computing_structure_refinement 'SHELXL-97 (Sheldrick, 1997)'
_computing_structure_solution 'SHELXS-97 (Sheldrick, 1990)'
_diffrn_ambient_temperature 293(2)
_diffrn_measured_fraction_theta_full 0.998
_diffrn_measured_fraction_theta_max 0.998
_diffrn_measurement_device_type 'Bruker SMART APEX II CCD area-detector'
_diffrn_measurement_method '\f and \w scans'
_diffrn_radiation_monochromator graphite
_diffrn_radiation_source 'fine-focus sealed tube'
_diffrn_radiation_type MoK\a
_diffrn_radiation_wavelength 0.71069
_diffrn_reflns_av_R_equivalents 0.0416
_diffrn_reflns_av_sigmaI/netI 0.0519
_diffrn_reflns_limit_h_max 13
_diffrn_reflns_limit_h_min -15
_diffrn_reflns_limit_k_max 17
_diffrn_reflns_limit_k_min -19
_diffrn_reflns_limit_l_max 30
_diffrn_reflns_limit_l_min -30
_diffrn_reflns_number 28156
_diffrn_reflns_theta_full 25.00
_diffrn_reflns_theta_max 25.00
_diffrn_reflns_theta_min 1.72
_diffrn_standards_interval_time 0
_diffrn_standards_number 0
_exptl_absorpt_coefficient_mu 1.341
_exptl_absorpt_correction_T_max 0.7944
_exptl_absorpt_correction_T_min 0.7391
_exptl_absorpt_correction_type multi-scan
_exptl_absorpt_process_details 'SADABS (Sheldrick, 1996)'
_exptl_crystal_colour colorless
_exptl_crystal_density_diffrn 1.523
_exptl_crystal_density_method 'not measured'
_exptl_crystal_description block
_exptl_crystal_F_000 2648
_exptl_crystal_size_max 0.24
_exptl_crystal_size_mid 0.20
_exptl_crystal_size_min 0.18
_refine_diff_density_max 0.401
_refine_diff_density_min -0.304
_refine_diff_density_rms 0.057
_refine_ls_extinction_method none
_refine_ls_goodness_of_fit_ref 1.010
_refine_ls_hydrogen_treatment mixed
_refine_ls_matrix_type full
_refine_ls_number_parameters 781
_refine_ls_number_reflns 9955
_refine_ls_number_restraints 9
_refine_ls_restrained_S_all 1.010
_refine_ls_R_factor_all 0.0707
_refine_ls_R_factor_gt 0.0370
_refine_ls_shift/su_max 0.001
_refine_ls_shift/su_mean 0.000
_refine_ls_structure_factor_coef Fsqd
_refine_ls_weighting_details 'calc w=1/[\s^2^(Fo^2^)+(0.0419P)^2^+0.0000P] where P=(Fo^2^+2Fc^2^)/3'
_refine_ls_weighting_scheme calc
_refine_ls_wR_factor_gt 0.0780
_refine_ls_wR_factor_ref 0.0897
_reflns_number_gt 6805
_reflns_number_total 9955
_reflns_threshold_expression >2sigma(I)
_cod_data_source_file b918647f.txt
_cod_data_source_block complex-6
_cod_original_cell_volume 5657(3)
_cod_original_sg_symbol_H-M p2(1)/n
_cod_database_code 7212039

loop_
_symmetry_equiv_pos_as_xyz
'x, y, z'
'-x+1/2, y+1/2, -z+1/2'
'-x, -y, -z'
'x-1/2, -y-1/2, z-1/2'

loop_
_atom_site_label
_atom_site_type_symbol
_atom_site_fract_x
_atom_site_fract_y
_atom_site_fract_z
_atom_site_U_iso_or_equiv
_atom_site_adp_type
_atom_site_occupancy
_atom_site_symmetry_multiplicity
_atom_site_calc_flag
_atom_site_refinement_flags
Zn1 Zn 0.22840(2) -0.04315(2) 0.750429(15) 0.03760(11) Uani 1 1 d .
Zn2 Zn 0.55721(2) 0.15867(2) 0.979541(15) 0.03951(11) Uani 1 1 d .
Zn3 Zn 0.44861(2) 0.36969(2) 0.993918(15) 0.03822(11) Uani 1 1 d .
C1 C 0.6227(2) 0.30362(19) 1.03705(13) 0.0388(8) Uani 1 1 d .
C2 C 0.7063(2) 0.29799(19) 1.07541(12) 0.0356(7) Uani 1 1 d .
C3 C 0.7121(2) 0.35195(18) 1.11646(13) 0.0383(8) Uani 1 1 d .
H3 H 0.6622 0.3908 1.1210 0.046 Uiso 1 1 calc R
C4 C 0.7923(2) 0.34823(18) 1.15091(12) 0.0368(8) Uani 1 1 d .
C5 C 0.8643(2) 0.2885(2) 1.14442(13) 0.0437(8) Uani 1 1 d .
H5 H 0.9173 0.2851 1.1678 0.052 Uiso 1 1 calc R
C6 C 0.8586(2) 0.2341(2) 1.10379(14) 0.0486(9) Uani 1 1 d .
C7 C 0.7794(2) 0.2387(2) 1.06883(13) 0.0461(9) Uani 1 1 d .
H7 H 0.7754 0.2024 1.0412 0.055 Uiso 1 1 calc R
C8 C 0.8017(2) 0.4091(2) 1.19434(14) 0.0437(8) Uani 1 1 d .
C9 C 0.9294(3) 0.1226(3) 1.05761(17) 0.0900(17) Uani 1 1 d .
H9A H 0.9271 0.1523 1.0251 0.108 Uiso 1 1 calc R
H9B H 0.8692 0.0898 1.0602 0.108 Uiso 1 1 calc R
C10 C 1.0216(3) 0.0687(3) 1.05941(18) 0.0694(13) Uani 1 1 d .
C11 C 1.1067(3) 0.0910(3) 1.03318(18) 0.0775(13) Uani 1 1 d .
H11 H 1.1089 0.1405 1.0158 0.093 Uiso 1 1 calc R
C12 C 1.1901(3) 0.0396(2) 1.03259(17) 0.0660(12) Uani 1 1 d .
H12 H 1.2472 0.0544 1.0142 0.079 Uiso 1 1 calc R
C13 C 1.1878(2) -0.0326(2) 1.05908(14) 0.0489(9) Uani 1 1 d .
C14 C 1.1030(3) -0.0537(3) 1.08615(15) 0.0662(12) Uani 1 1 d .
H14 H 1.1013 -0.1022 1.1048 0.079 Uiso 1 1 calc R
C15 C 1.0199(3) -0.0030(3) 1.08571(16) 0.0745(13) Uani 1 1 d .
H15 H 0.9624 -0.0182 1.1036 0.089 Uiso 1 1 calc R
C16 C 1.2773(3) -0.0882(2) 1.05870(16) 0.0510(10) Uani 1 1 d .
C17 C 0.1497(2) 0.0816(2) 0.81186(14) 0.0480(9) Uani 1 1 d .
C18 C 0.1768(2) 0.15115(19) 0.84675(13) 0.0396(8) Uani 1 1 d .
C19 C 0.1132(2) 0.2162(2) 0.85270(13) 0.0477(9) Uani 1 1 d .
H19 H 0.0525 0.2169 0.8349 0.057 Uiso 1 1 calc R
C20 C 0.1383(2) 0.2808(2) 0.88488(13) 0.0459(9) Uani 1 1 d .
C21 C 0.2292(2) 0.2808(2) 0.91110(13) 0.0438(9) Uani 1 1 d .
H21 H 0.2469 0.3242 0.9323 0.053 Uiso 1 1 calc R
C22 C 0.2932(2) 0.21479(18) 0.90507(12) 0.0359(8) Uani 1 1 d .
C23 C 0.2680(2) 0.15041(18) 0.87314(12) 0.0379(8) Uani 1 1 d .
H23 H 0.3116 0.1068 0.8693 0.045 Uiso 1 1 calc R
C24 C 0.3890(2) 0.2132(2) 0.93535(13) 0.0393(8) Uani 1 1 d .
C25 C 0.0865(2) 0.4062(2) 0.92403(16) 0.0699(13) Uani 1 1 d .
H25A H 0.1376 0.4421 0.9102 0.084 Uiso 1 1 calc R
H25B H 0.1099 0.3848 0.9570 0.084 Uiso 1 1 calc R
C26 C -0.0107(2) 0.4522(2) 0.93140(15) 0.0553(10) Uani 1 1 d .
C27 C -0.0878(3) 0.4170(2) 0.95806(16) 0.0651(11) Uani 1 1 d .
H27 H -0.0811 0.3639 0.9699 0.078 Uiso 1 1 calc R
C28 C -0.1759(2) 0.4594(2) 0.96767(15) 0.0542(10) Uani 1 1 d .
H28 H -0.2273 0.4347 0.9861 0.065 Uiso 1 1 calc R
C29 C -0.1871(2) 0.5376(2) 0.94997(13) 0.0415(8) Uani 1 1 d .
C30 C -0.1096(2) 0.5731(2) 0.92294(14) 0.0560(10) Uani 1 1 d .
H30 H -0.1165 0.6260 0.9106 0.067 Uiso 1 1 calc R
C31 C -0.0215(2) 0.5308(2) 0.91406(15) 0.0608(11) Uani 1 1 d .
H31 H 0.0307 0.5557 0.8962 0.073 Uiso 1 1 calc R
C32 C -0.2822(2) 0.5847(2) 0.96041(15) 0.0472(9) Uani 1 1 d .
C33 C 0.0326(2) -0.1015(2) 0.77622(13) 0.0474(9) Uani 1 1 d .
H33 H 0.0284 -0.0567 0.7981 0.057 Uiso 1 1 calc R
C34 C 0.0866(2) -0.1888(2) 0.72176(14) 0.0533(10) Uani 1 1 d .
H34 H 0.1279 -0.2156 0.6983 0.064 Uiso 1 1 calc R
C35 C -0.0063(2) -0.2132(2) 0.73569(14) 0.0515(9) Uani 1 1 d .
H35 H -0.0400 -0.2593 0.7240 0.062 Uiso 1 1 calc R
C36 C -0.1348(2) -0.15250(19) 0.79685(12) 0.0390(8) Uani 1 1 d .
C37 C -0.1786(2) -0.0774(2) 0.80269(13) 0.0464(9) Uani 1 1 d .
H37 H -0.1498 -0.0317 0.7875 0.056 Uiso 1 1 calc R
C38 C -0.2652(2) -0.0699(2) 0.83115(13) 0.0472(9) Uani 1 1 d .
H38 H -0.2942 -0.0190 0.8361 0.057 Uiso 1 1 calc R
C39 C -0.3085(2) -0.1380(2) 0.85213(13) 0.0412(8) Uani 1 1 d .
C40 C -0.2673(2) -0.2136(2) 0.84510(14) 0.0550(10) Uani 1 1 d .
H40 H -0.2982 -0.2595 0.8588 0.066 Uiso 1 1 calc R
C41 C -0.1792(2) -0.2207(2) 0.81748(14) 0.0501(9) Uani 1 1 d .
H41 H -0.1500 -0.2715 0.8128 0.060 Uiso 1 1 calc R
C42 C -0.4141(2) -0.1638(2) 0.92895(13) 0.0463(9) Uani 1 1 d .
H42 H -0.3754 -0.2058 0.9426 0.056 Uiso 1 1 calc R
C43 C -0.5276(3) -0.0725(2) 0.91891(15) 0.0605(11) Uani 1 1 d .
H43 H -0.5835 -0.0399 0.9247 0.073 Uiso 1 1 calc R
C44 C -0.4682(3) -0.0678(2) 0.87744(15) 0.0593(10) Uani 1 1 d .
H44 H -0.4742 -0.0316 0.8499 0.071 Uiso 1 1 calc R
C45 C 0.5968(2) 0.3802(2) 0.90802(14) 0.0472(9) Uani 1 1 d .
H45 H 0.6340 0.3374 0.9216 0.057 Uiso 1 1 calc R
C46 C 0.4829(3) 0.4690(2) 0.89601(16) 0.0642(11) Uani 1 1 d .
H46 H 0.4246 0.4994 0.9000 0.077 Uiso 1 1 calc R
C47 C 0.5504(3) 0.4803(2) 0.85820(15) 0.0665(12) Uani 1 1 d .
H47 H 0.5483 0.5192 0.8321 0.080 Uiso 1 1 calc R
C48 C 0.7137(2) 0.4093(2) 0.83746(13) 0.0402(8) Uani 1 1 d .
C49 C 0.7667(2) 0.4749(2) 0.81871(13) 0.0478(9) Uani 1 1 d .
H49 H 0.7430 0.5276 0.8233 0.057 Uiso 1 1 calc R
C50 C 0.8555(2) 0.4609(2) 0.79296(13) 0.0490(9) Uani 1 1 d .
H50 H 0.8918 0.5044 0.7796 0.059 Uiso 1 1 calc R
C51 C 0.8904(2) 0.3826(2) 0.78703(13) 0.0391(8) Uani 1 1 d .
C52 C 0.8370(2) 0.3175(2) 0.80485(14) 0.0495(9) Uani 1 1 d .
H52 H 0.8606 0.2647 0.8002 0.059 Uiso 1 1 calc R
C53 C 0.7472(2) 0.3314(2) 0.82997(14) 0.0488(9) Uani 1 1 d .
H53 H 0.7093 0.2877 0.8418 0.059 Uiso 1 1 calc R
C54 C 1.0650(2) 0.4193(2) 0.76938(13) 0.0464(9) Uani 1 1 d .
H54 H 1.0632 0.4673 0.7885 0.056 Uiso 1 1 calc R
C55 C 1.0190(2) 0.3051(2) 0.73308(14) 0.0507(9) Uani 1 1 d .
H55 H 0.9817 0.2603 0.7225 0.061 Uiso 1 1 calc R
C56 C 1.1158(2) 0.3205(2) 0.72238(14) 0.0506(9) Uani 1 1 d .
H56 H 1.1569 0.2875 0.7023 0.061 Uiso 1 1 calc R
H1A H 0.032(3) 0.614(4) 0.6623(12) 0.22(4) Uiso 1 1 d D
H2A H 0.0562(18) 0.887(3) 0.2430(13) 0.12(2) Uiso 1 1 d D
H3A H 0.6484(12) 0.122(3) 0.7973(17) 0.14(2) Uiso 1 1 d D
H1B H 0.046(3) 0.596(3) 0.7141(14) 0.15(2) Uiso 1 1 d D
H2B H 0.159(2) 0.879(3) 0.2382(12) 0.14(2) Uiso 1 1 d D
H3B H 0.718(3) 0.130(4) 0.8368(5) 0.16(3) Uiso 1 1 d D
N1 N 0.11079(18) -0.11813(15) 0.74748(10) 0.0413(7) Uani 1 1 d .
N2 N -0.04071(18) -0.15666(15) 0.77040(10) 0.0409(7) Uani 1 1 d .
N3 N -0.39612(18) -0.12708(16) 0.88366(11) 0.0439(7) Uani 1 1 d .
N4 N -0.49411(19) -0.13268(17) 0.95182(11) 0.0480(7) Uani 1 1 d .
N5 N 0.51176(18) 0.40672(16) 0.92782(11) 0.0449(7) Uani 1 1 d .
N6 N 0.62286(18) 0.42260(16) 0.86603(11) 0.0429(7) Uani 1 1 d .
N7 N 0.98624(18) 0.36988(16) 0.76316(10) 0.0415(7) Uani 1 1 d .
N8 N 1.14512(18) 0.39228(16) 0.74540(11) 0.0452(7) Uani 1 1 d .
O1 O 0.55210(15) 0.35195(13) 1.04659(9) 0.0496(6) Uani 1 1 d .
O2 O 0.62898(14) 0.26160(13) 0.99614(8) 0.0396(5) Uani 1 1 d .
O3 O 0.74139(16) 0.46975(13) 1.19141(9) 0.0492(6) Uani 1 1 d .
O4 O 0.86643(18) 0.39970(15) 1.22773(10) 0.0654(8) Uani 1 1 d .
O5 O 0.93490(16) 0.17840(16) 1.10034(10) 0.0690(8) Uani 1 1 d .
O6 O 1.34036(17) -0.07538(15) 1.02266(10) 0.0604(7) Uani 1 1 d .
O7 O 1.28748(19) -0.14273(18) 1.09102(11) 0.0743(8) Uani 1 1 d .
O8 O 0.21054(16) 0.02159(13) 0.81263(9) 0.0503(6) Uani 1 1 d .
O9 O 0.07346(18) 0.08504(16) 0.78518(11) 0.0747(9) Uani 1 1 d .
O10 O 0.45547(14) 0.16094(13) 0.92327(9) 0.0508(6) Uani 1 1 d .
O11 O 0.39916(14) 0.26002(13) 0.97302(9) 0.0442(6) Uani 1 1 d .
O12 O 0.06730(16) 0.34134(15) 0.88868(10) 0.0649(8) Uani 1 1 d .
O13 O -0.30022(19) 0.64718(17) 0.93629(12) 0.0767(9) Uani 1 1 d .
O14 O -0.33924(16) 0.55553(14) 0.99523(10) 0.0546(7) Uani 1 1 d .
O1W O -0.0031(2) 0.59860(18) 0.69035(14) 0.0694(8) Uani 1 1 d D
O2W O 0.1104(3) 0.8770(2) 0.26229(13) 0.0831(9) Uani 1 1 d D
O3W O 0.7136(3) 0.13144(19) 0.80212(15) 0.0803(9) Uani 1 1 d D

loop_
_atom_site_aniso_label
_atom_site_aniso_U_11
_atom_site_aniso_U_22
_atom_site_aniso_U_33
_atom_site_aniso_U_23
_atom_site_aniso_U_13
_atom_site_aniso_U_12
Zn1 0.0337(2) 0.0306(2) 0.0485(3) 0.00143(18) 0.00429(17) -0.00225(16)
Zn2 0.03140(19) 0.0395(2) 0.0477(3) -0.00345(19) 0.00187(17) 0.01193(16)
Zn3 0.02984(19) 0.0380(2) 0.0468(3) -0.00372(19) 0.00053(16) 0.01157(16)
C1 0.0357(17) 0.0347(19) 0.046(2) -0.0013(17) 0.0009(16) 0.0069(15)
C2 0.0299(16) 0.0372(19) 0.040(2) -0.0040(16) -0.0041(14) 0.0093(14)
C3 0.0347(17) 0.0297(18) 0.050(2) -0.0012(16) -0.0009(15) 0.0109(14)
C4 0.0342(17) 0.0336(19) 0.043(2) -0.0045(16) -0.0023(15) 0.0063(14)
C5 0.0368(17) 0.046(2) 0.048(2) -0.0071(18) -0.0096(15) 0.0112(16)
C6 0.0361(18) 0.051(2) 0.059(2) -0.0169(19) -0.0086(16) 0.0201(16)
C7 0.0381(18) 0.052(2) 0.048(2) -0.0165(18) -0.0098(16) 0.0183(16)
C8 0.045(2) 0.036(2) 0.050(2) -0.0057(17) -0.0040(17) 0.0005(16)
C9 0.074(3) 0.107(4) 0.089(3) -0.060(3) -0.031(2) 0.061(3)
C10 0.056(3) 0.077(3) 0.074(3) -0.036(3) -0.017(2) 0.038(2)
C11 0.074(3) 0.058(3) 0.101(4) -0.015(3) -0.018(3) 0.027(2)
C12 0.051(2) 0.059(3) 0.088(3) -0.012(2) -0.001(2) 0.023(2)
C13 0.044(2) 0.051(2) 0.052(2) -0.0193(19) -0.0070(17) 0.0231(17)
C14 0.055(2) 0.083(3) 0.061(3) -0.007(2) 0.004(2) 0.028(2)
C15 0.051(2) 0.110(4) 0.063(3) -0.020(3) 0.001(2) 0.033(3)
C16 0.046(2) 0.053(3) 0.054(3) -0.022(2) -0.006(2) 0.0172(19)
C17 0.044(2) 0.042(2) 0.058(3) -0.0083(19) 0.0010(18) -0.0013(17)
C18 0.0332(17) 0.040(2) 0.046(2) -0.0085(17) 0.0029(15) 0.0060(15)
C19 0.0361(18) 0.056(2) 0.051(2) -0.0148(19) -0.0072(16) 0.0104(17)
C20 0.0344(18) 0.053(2) 0.051(2) -0.0135(19) -0.0014(16) 0.0203(16)
C21 0.0394(18) 0.042(2) 0.050(2) -0.0165(17) -0.0062(16) 0.0147(15)
C22 0.0292(16) 0.0377(19) 0.041(2) -0.0081(16) 0.0005(14) 0.0099(14)
C23 0.0315(16) 0.0337(19) 0.048(2) -0.0044(16) 0.0011(15) 0.0100(14)
C24 0.0314(17) 0.038(2) 0.048(2) 0.0024(18) 0.0006(15) 0.0038(15)
C25 0.045(2) 0.072(3) 0.093(3) -0.040(3) -0.010(2) 0.0293(19)
C26 0.039(2) 0.060(3) 0.066(3) -0.027(2) -0.0047(19) 0.0182(19)
C27 0.062(2) 0.041(2) 0.093(3) -0.006(2) -0.002(2) 0.0224(19)
C28 0.043(2) 0.046(2) 0.074(3) -0.003(2) 0.0082(18) 0.0121(17)
C29 0.0388(18) 0.042(2) 0.043(2) -0.0104(17) 0.0002(16) 0.0127(16)
C30 0.048(2) 0.055(2) 0.064(3) 0.000(2) 0.0112(19) 0.0153(18)
C31 0.044(2) 0.067(3) 0.072(3) -0.009(2) 0.0133(19) 0.0138(19)
C32 0.0394(19) 0.049(2) 0.053(3) -0.011(2) -0.0007(18) 0.0141(17)
C33 0.051(2) 0.043(2) 0.049(2) -0.0157(17) 0.0119(18) -0.0161(17)
C34 0.049(2) 0.045(2) 0.065(3) -0.009(2) 0.0140(19) -0.0018(18)
C35 0.054(2) 0.036(2) 0.065(3) -0.0150(19) 0.0079(19) -0.0120(17)
C36 0.0374(18) 0.041(2) 0.039(2) -0.0017(16) 0.0042(15) -0.0099(15)
C37 0.054(2) 0.034(2) 0.052(2) 0.0042(17) 0.0084(18) -0.0094(16)
C38 0.052(2) 0.034(2) 0.055(2) 0.0040(17) 0.0083(18) 0.0001(16)
C39 0.0398(18) 0.042(2) 0.042(2) 0.0052(17) 0.0039(15) -0.0008(16)
C40 0.055(2) 0.041(2) 0.069(3) 0.0105(19) 0.021(2) -0.0020(18)
C41 0.050(2) 0.034(2) 0.066(3) 0.0053(18) 0.0179(18) -0.0002(16)
C42 0.0418(19) 0.043(2) 0.054(2) 0.0111(18) 0.0113(17) 0.0099(16)
C43 0.057(2) 0.056(2) 0.069(3) 0.011(2) 0.014(2) 0.0253(19)
C44 0.064(2) 0.056(2) 0.057(3) 0.019(2) 0.007(2) 0.020(2)
C45 0.0411(19) 0.045(2) 0.056(3) 0.0083(19) 0.0064(17) 0.0108(16)
C46 0.065(2) 0.054(3) 0.073(3) 0.017(2) 0.019(2) 0.035(2)
C47 0.074(3) 0.056(3) 0.069(3) 0.022(2) 0.018(2) 0.034(2)
C48 0.0360(18) 0.042(2) 0.042(2) 0.0000(17) 0.0026(15) 0.0024(15)
C49 0.051(2) 0.036(2) 0.056(2) -0.0005(18) 0.0062(18) 0.0032(16)
C50 0.049(2) 0.042(2) 0.056(2) 0.0068(18) 0.0096(18) -0.0038(17)
C51 0.0335(17) 0.042(2) 0.042(2) -0.0011(16) 0.0010(15) -0.0008(15)
C52 0.0453(19) 0.0297(19) 0.073(3) -0.0030(18) 0.0099(18) -0.0027(16)
C53 0.0407(19) 0.038(2) 0.068(3) 0.0028(19) 0.0148(18) -0.0053(16)
C54 0.046(2) 0.037(2) 0.056(2) -0.0119(18) 0.0061(17) -0.0055(16)
C55 0.048(2) 0.040(2) 0.063(3) -0.0127(19) 0.0026(18) -0.0067(17)
C56 0.044(2) 0.041(2) 0.066(3) -0.0100(19) 0.0124(18) -0.0001(16)
N1 0.0399(15) 0.0360(16) 0.0481(18) -0.0066(14) 0.0088(13) -0.0085(12)
N2 0.0413(15) 0.0373(16) 0.0441(18) -0.0059(14) 0.0100(13) -0.0124(13)
N3 0.0422(15) 0.0410(17) 0.0484(19) 0.0091(15) 0.0087(14) 0.0048(13)
N4 0.0449(16) 0.0432(17) 0.056(2) 0.0096(15) 0.0090(14) 0.0121(14)
N5 0.0408(16) 0.0399(17) 0.0539(19) 0.0010(15) 0.0088(14) 0.0090(13)
N6 0.0406(15) 0.0423(17) 0.0460(18) 0.0047(15) 0.0078(13) 0.0054(13)
N7 0.0357(15) 0.0397(16) 0.0491(18) -0.0052(14) 0.0057(13) -0.0068(13)
N8 0.0396(15) 0.0387(17) 0.057(2) -0.0075(14) 0.0114(14) -0.0034(13)
O1 0.0366(12) 0.0544(15) 0.0576(16) -0.0168(12) -0.0100(11) 0.0233(11)
O2 0.0358(12) 0.0430(13) 0.0399(14) -0.0071(11) -0.0035(10) 0.0072(10)
O3 0.0550(14) 0.0389(14) 0.0536(16) -0.0120(12) -0.0069(11) 0.0151(11)
O4 0.0690(17) 0.0557(17) 0.071(2) -0.0225(14) -0.0355(14) 0.0178(13)
O5 0.0532(14) 0.0774(19) 0.0763(19) -0.0369(16) -0.0260(13) 0.0445(14)
O6 0.0466(14) 0.0599(17) 0.0747(19) -0.0077(14) 0.0071(14) 0.0257(12)
O7 0.0748(18) 0.074(2) 0.075(2) 0.0011(17) -0.0006(15) 0.0370(15)
O8 0.0570(14) 0.0401(14) 0.0539(16) -0.0101(12) -0.0048(12) 0.0075(12)
O9 0.0601(16) 0.0618(18) 0.102(2) -0.0287(17) -0.0355(16) 0.0106(14)
O10 0.0329(12) 0.0535(15) 0.0659(17) -0.0165(13) -0.0087(11) 0.0217(11)
O11 0.0441(13) 0.0399(14) 0.0485(15) -0.0091(12) -0.0082(11) 0.0046(10)
O12 0.0494(14) 0.0697(18) 0.0754(19) -0.0362(15) -0.0217(13) 0.0372(13)
O13 0.0680(17) 0.0677(19) 0.094(2) 0.0219(17) 0.0152(15) 0.0389(15)
O14 0.0419(13) 0.0555(16) 0.0665(18) -0.0018(13) 0.0141(13) 0.0191(12)
O1W 0.0605(16) 0.074(2) 0.074(2) -0.0151(17) -0.0107(17) -0.0034(15)
O2W 0.0654(19) 0.083(2) 0.100(3) -0.006(2) -0.011(2) 0.0009(18)
O3W 0.086(3) 0.062(2) 0.092(3) 0.0006(19) 0.0076(17) -0.0034(17)

loop_
_atom_type_symbol
_atom_type_description
_atom_type_scat_dispersion_real
_atom_type_scat_dispersion_imag
_atom_type_scat_source
C C 0.0033 0.0016 'International Tables Vol C Tables 4.2.6.8 and 6.1.1.4'
H H 0.0000 0.0000 'International Tables Vol C Tables 4.2.6.8 and 6.1.1.4'
N N 0.0061 0.0033 'International Tables Vol C Tables 4.2.6.8 and 6.1.1.4'
O O 0.0106 0.0060 'International Tables Vol C Tables 4.2.6.8 and 6.1.1.4'
Zn Zn 0.2839 1.4301 'International Tables Vol C Tables 4.2.6.8 and 6.1.1.4'

loop_
_geom_angle_atom_site_label_1
_geom_angle_atom_site_label_2
_geom_angle_atom_site_label_3
_geom_angle
_geom_angle_site_symmetry_1
_geom_angle_site_symmetry_3
O8 Zn1 O3 108.51(10) . 4_565
O8 Zn1 N8 110.63(10) . 2_646
O3 Zn1 N8 107.11(10) 4_565 2_646
O8 Zn1 N1 105.79(10) . .
O3 Zn1 N1 115.04(10) 4_565 .
N8 Zn1 N1 109.77(11) 2_646 .
O6 Zn2 O10 118.28(10) 3_757 .
O6 Zn2 O2 105.54(10) 3_757 .
O10 Zn2 O2 117.98(9) . .
O6 Zn2 N4 99.96(11) 3_757 3_557
O10 Zn2 N4 111.17(11) . 3_557
O2 Zn2 N4 101.17(10) . 3_557
O14 Zn3 O1 121.82(10) 3_567 .
O14 Zn3 O11 111.43(9) 3_567 .
O1 Zn3 O11 106.60(9) . .
O14 Zn3 N5 104.50(11) 3_567 .
O1 Zn3 N5 109.83(11) . .
O11 Zn3 N5 100.64(10) . .
O1 C1 O2 124.1(3) . .
O1 C1 C2 118.0(3) . .
O2 C1 C2 117.9(3) . .
C3 C2 C7 120.3(3) . .
C3 C2 C1 120.5(3) . .
C7 C2 C1 119.1(3) . .
C2 C3 C4 120.2(3) . .
C2 C3 H3 119.9 . .
C4 C3 H3 119.9 . .
C5 C4 C3 119.2(3) . .
C5 C4 C8 120.3(3) . .
C3 C4 C8 120.5(3) . .
C6 C5 C4 121.0(3) . .
C6 C5 H5 119.5 . .
C4 C5 H5 119.5 . .
O5 C6 C5 116.3(3) . .
O5 C6 C7 123.9(3) . .
C5 C6 C7 119.8(3) . .
C6 C7 C2 119.5(3) . .
C6 C7 H7 120.2 . .
C2 C7 H7 120.2 . .
O4 C8 O3 125.4(3) . .
O4 C8 C4 119.6(3) . .
O3 C8 C4 114.9(3) . .
O5 C9 C10 108.0(3) . .
O5 C9 H9A 110.1 . .
C10 C9 H9A 110.1 . .
O5 C9 H9B 110.1 . .
C10 C9 H9B 110.1 . .
H9A C9 H9B 108.4 . .
C15 C10 C11 119.5(4) . .
C15 C10 C9 120.5(4) . .
C11 C10 C9 120.1(5) . .
C10 C11 C12 120.2(4) . .
C10 C11 H11 119.9 . .
C12 C11 H11 119.9 . .
C13 C12 C11 120.0(4) . .
C13 C12 H12 120.0 . .
C11 C12 H12 120.0 . .
C12 C13 C14 119.5(3) . .
C12 C13 C16 120.2(4) . .
C14 C13 C16 120.3(4) . .
C13 C14 C15 120.2(4) . .
C13 C14 H14 119.9 . .
C15 C14 H14 119.9 . .
C10 C15 C14 120.7(4) . .
C10 C15 H15 119.6 . .
C14 C15 H15 119.6 . .
O7 C16 O6 122.9(3) . .
O7 C16 C13 121.6(4) . .
O6 C16 C13 115.5(4) . .
O9 C17 O8 124.7(3) . .
O9 C17 C18 120.0(3) . .
O8 C17 C18 115.3(3) . .
C19 C18 C23 119.4(3) . .
C19 C18 C17 120.8(3) . .
C23 C18 C17 119.8(3) . .
C18 C19 C20 120.9(3) . .
C18 C19 H19 119.5 . .
C20 C19 H19 119.5 . .
O12 C20 C21 124.4(3) . .
O12 C20 C19 115.5(3) . .
C21 C20 C19 120.0(3) . .
C20 C21 C22 118.8(3) . .
C20 C21 H21 120.6 . .
C22 C21 H21 120.6 . .
C23 C22 C21 121.0(3) . .
C23 C22 C24 120.3(3) . .
C21 C22 C24 118.7(3) . .
C22 C23 C18 119.8(3) . .
C22 C23 H23 120.1 . .
C18 C23 H23 120.1 . .
O11 C24 O10 122.2(3) . .
O11 C24 C22 119.2(3) . .
O10 C24 C22 118.6(3) . .
O12 C25 C26 107.5(3) . .
O12 C25 H25A 110.2 . .
C26 C25 H25A 110.2 . .
O12 C25 H25B 110.2 . .
C26 C25 H25B 110.2 . .
H25A C25 H25B 108.5 . .
C27 C26 C31 118.9(3) . .
C27 C26 C25 119.8(4) . .
C31 C26 C25 121.2(4) . .
C26 C27 C28 121.0(4) . .
C26 C27 H27 119.5 . .
C28 C27 H27 119.5 . .
C29 C28 C27 120.1(3) . .
C29 C28 H28 119.9 . .
C27 C28 H28 119.9 . .
C28 C29 C30 119.0(3) . .
C28 C29 C32 120.8(3) . .
C30 C29 C32 120.3(3) . .
C29 C30 C31 120.6(4) . .
C29 C30 H30 119.7 . .
C31 C30 H30 119.7 . .
C26 C31 C30 120.4(4) . .
C26 C31 H31 119.8 . .
C30 C31 H31 119.8 . .
O13 C32 O14 123.9(3) . .
O13 C32 C29 120.2(3) . .
O14 C32 C29 115.9(3) . .
N1 C33 N2 112.2(3) . .
N1 C33 H33 123.9 . .
N2 C33 H33 123.9 . .
C35 C34 N1 109.7(3) . .
C35 C34 H34 125.1 . .
N1 C34 H34 125.1 . .
C34 C35 N2 106.3(3) . .
C34 C35 H35 126.9 . .
N2 C35 H35 126.9 . .
C37 C36 C41 120.3(3) . .
C37 C36 N2 118.0(3) . .
C41 C36 N2 121.7(3) . .
C36 C37 C38 119.8(3) . .
C36 C37 H37 120.1 . .
C38 C37 H37 120.1 . .
C39 C38 C37 119.5(3) . .
C39 C38 H38 120.3 . .
C37 C38 H38 120.3 . .
C38 C39 C40 121.2(3) . .
C38 C39 N3 117.7(3) . .
C40 C39 N3 121.0(3) . .
C39 C40 C41 119.1(3) . .
C39 C40 H40 120.4 . .
C41 C40 H40 120.4 . .
C36 C41 C40 120.0(3) . .
C36 C41 H41 120.0 . .
C40 C41 H41 120.0 . .
N4 C42 N3 111.1(3) . .
N4 C42 H42 124.4 . .
N3 C42 H42 124.4 . .
C44 C43 N4 110.0(3) . .
C44 C43 H43 125.0 . .
N4 C43 H43 125.0 . .
C43 C44 N3 106.3(3) . .
C43 C44 H44 126.8 . .
N3 C44 H44 126.8 . .
N5 C45 N6 111.6(3) . .
N5 C45 H45 124.2 . .
N6 C45 H45 124.2 . .
C47 C46 N5 110.5(3) . .
C47 C46 H46 124.7 . .
N5 C46 H46 124.7 . .
C46 C47 N6 105.8(3) . .
C46 C47 H47 127.1 . .
N6 C47 H47 127.1 . .
C53 C48 C49 121.0(3) . .
C53 C48 N6 119.4(3) . .
C49 C48 N6 119.6(3) . .
C48 C49 C50 118.8(3) . .
C48 C49 H49 120.6 . .
C50 C49 H49 120.6 . .
C51 C50 C49 120.0(3) . .
C51 C50 H50 120.0 . .
C49 C50 H50 120.0 . .
C52 C51 C50 121.2(3) . .
C52 C51 N7 119.7(3) . .
C50 C51 N7 119.0(3) . .
C51 C52 C53 118.7(3) . .
C51 C52 H52 120.6 . .
C53 C52 H52 120.6 . .
C48 C53 C52 120.3(3) . .
C48 C53 H53 119.9 . .
C52 C53 H53 119.9 . .
N8 C54 N7 112.2(3) . .
N8 C54 H54 123.9 . .
N7 C54 H54 123.9 . .
C56 C55 N7 105.9(3) . .
C56 C55 H55 127.0 . .
N7 C55 H55 127.0 . .
C55 C56 N8 110.2(3) . .
C55 C56 H56 124.9 . .
N8 C56 H56 124.9 . .
C33 N1 C34 105.2(3) . .
C33 N1 Zn1 118.5(2) . .
C34 N1 Zn1 136.3(2) . .
C33 N2 C35 106.6(3) . .
C33 N2 C36 123.6(3) . .
C35 N2 C36 129.7(3) . .
C42 N3 C44 107.2(3) . .
C42 N3 C39 125.8(3) . .
C44 N3 C39 126.2(3) . .
C42 N4 C43 105.3(3) . .
C42 N4 Zn2 130.6(2) . 3_557
C43 N4 Zn2 124.0(2) . 3_557
C45 N5 C46 104.9(3) . .
C45 N5 Zn3 126.5(2) . .
C46 N5 Zn3 128.4(2) . .
C45 N6 C47 107.2(3) . .
C45 N6 C48 123.9(3) . .
C47 N6 C48 128.8(3) . .
C54 N7 C55 106.5(3) . .
C54 N7 C51 124.1(3) . .
C55 N7 C51 129.3(3) . .
C54 N8 C56 105.2(3) . .
C54 N8 Zn1 118.9(2) . 2_656
C56 N8 Zn1 135.9(2) . 2_656
C1 O1 Zn3 119.1(2) . .
C1 O2 Zn2 127.7(2) . .
C8 O3 Zn1 119.4(2) . 4_666
C6 O5 C9 116.0(2) . .
C16 O6 Zn2 111.9(2) . 3_757
C17 O8 Zn1 119.3(2) . .
C24 O10 Zn2 108.0(2) . .
C24 O11 Zn3 143.5(2) . .
C20 O12 C25 117.6(2) . .
C32 O14 Zn3 108.4(2) . 3_567
H1A O1W H1B 100.4(15) . .
H2A O2W H2B 101.0(15) . .
H3A O3W H3B 101.6(15) . .

loop_
_geom_bond_atom_site_label_1
_geom_bond_atom_site_label_2
_geom_bond_distance
_geom_bond_site_symmetry_2
Zn1 O8 1.940(2) .
Zn1 O3 1.950(2) 4_565
Zn1 N8 1.996(3) 2_646
Zn1 N1 1.997(2) .
Zn2 O6 1.935(2) 3_757
Zn2 O10 1.986(2) .
Zn2 O2 1.990(2) .
Zn2 N4 2.008(3) 3_557
Zn3 O14 1.929(2) 3_567
Zn3 O1 1.957(2) .
Zn3 O11 1.993(2) .
Zn3 N5 1.998(3) .
C1 O1 1.257(3) .
C1 O2 1.264(3) .
C1 C2 1.493(4) .
C2 C3 1.383(4) .
C2 C7 1.390(4) .
C3 C4 1.391(4) .
C3 H3 0.9300 .
C4 C5 1.384(4) .
C4 C8 1.507(4) .
C5 C6 1.380(4) .
C5 H5 0.9300 .
C6 O5 1.372(3) .
C6 C7 1.390(4) .
C7 H7 0.9300 .
C8 O4 1.228(4) .
C8 O3 1.283(4) .
C9 O5 1.435(4) .
C9 C10 1.517(5) .
C9 H9A 0.9700 .
C9 H9B 0.9700 .
C10 C15 1.361(6) .
C10 C11 1.373(6) .
C11 C12 1.397(5) .
C11 H11 0.9300 .
C12 C13 1.370(5) .
C12 H12 0.9300 .
C13 C14 1.376(5) .
C13 C16 1.504(4) .
C14 C15 1.387(5) .
C14 H14 0.9300 .
C15 H15 0.9300 .
C16 O7 1.231(4) .
C16 O6 1.273(4) .
C17 O9 1.228(4) .
C17 O8 1.278(4) .
C17 C18 1.498(4) .
C18 C19 1.373(4) .
C18 C23 1.393(4) .
C19 C20 1.388(4) .
C19 H19 0.9300 .
C20 O12 1.378(3) .
C20 C21 1.387(4) .
C21 C22 1.390(4) .
C21 H21 0.9300 .
C22 C23 1.382(4) .
C22 C24 1.497(4) .
C23 H23 0.9300 .
C24 O11 1.246(4) .
C24 O10 1.274(3) .
C25 O12 1.426(4) .
C25 C26 1.514(4) .
C25 H25A 0.9700 .
C25 H25B 0.9700 .
C26 C27 1.367(5) .
C26 C31 1.373(5) .
C27 C28 1.389(4) .
C27 H27 0.9300 .
C28 C29 1.371(4) .
C28 H28 0.9300 .
C29 C30 1.378(4) .
C29 C32 1.512(4) .
C30 C31 1.386(4) .
C30 H30 0.9300 .
C31 H31 0.9300 .
C32 O13 1.224(4) .
C32 O14 1.273(4) .
C33 N1 1.310(4) .
C33 N2 1.342(4) .
C33 H33 0.9300 .
C34 C35 1.353(4) .
C34 N1 1.375(4) .
C34 H34 0.9300 .
C35 N2 1.371(4) .
C35 H35 0.9300 .
C36 C37 1.375(4) .
C36 C41 1.376(4) .
C36 N2 1.431(4) .
C37 C38 1.376(4) .
C37 H37 0.9300 .
C38 C39 1.372(4) .
C38 H38 0.9300 .
C39 C40 1.371(4) .
C39 N3 1.437(4) .
C40 C41 1.380(4) .
C40 H40 0.9300 .
C41 H41 0.9300 .
C42 N4 1.324(4) .
C42 N3 1.337(4) .
C42 H42 0.9300 .
C43 C44 1.336(5) .
C43 N4 1.378(4) .
C43 H43 0.9300 .
C44 N3 1.378(4) .
C44 H44 0.9300 .
C45 N5 1.320(4) .
C45 N6 1.334(4) .
C45 H45 0.9300 .
C46 C47 1.342(5) .
C46 N5 1.367(4) .
C46 H46 0.9300 .
C47 N6 1.369(4) .
C47 H47 0.9300 .
C48 C53 1.368(4) .
C48 C49 1.378(4) .
C48 N6 1.437(4) .
C49 C50 1.379(4) .
C49 H49 0.9300 .
C50 C51 1.378(4) .
C50 H50 0.9300 .
C51 C52 1.366(4) .
C51 N7 1.436(4) .
C52 C53 1.383(4) .
C52 H52 0.9300 .
C53 H53 0.9300 .
C54 N8 1.314(4) .
C54 N7 1.338(4) .
C54 H54 0.9300 .
C55 C56 1.345(4) .
C55 N7 1.388(4) .
C55 H55 0.9300 .
C56 N8 1.377(4) .
C56 H56 0.9300 .
N4 Zn2 2.008(3) 3_557
N8 Zn1 1.996(3) 2_656
O3 Zn1 1.950(2) 4_666
O6 Zn2 1.935(2) 3_757
O14 Zn3 1.929(2) 3_567
O1W H1A 0.898(10) .
O1W H1B 0.900(10) .
O2W H2A 0.894(10) .
O2W H2B 0.898(10) .
O3W H3A 0.892(10) .
O3W H3B 0.898(10) .

loop_
_geom_torsion_atom_site_label_1
_geom_torsion_atom_site_label_2
_geom_torsion_atom_site_label_3
_geom_torsion_atom_site_label_4
_geom_torsion
_geom_torsion_site_symmetry_1
_geom_torsion_site_symmetry_4
O1 C1 C2 C3 -8.3(5) . .
O2 C1 C2 C3 169.2(3) . .
O1 C1 C2 C7 172.8(3) . .
O2 C1 C2 C7 -9.6(5) . .
C7 C2 C3 C4 1.2(5) . .
C1 C2 C3 C4 -177.6(3) . .
C2 C3 C4 C5 -1.9(5) . .
C2 C3 C4 C8 177.2(3) . .
C3 C4 C5 C6 1.4(5) . .
C8 C4 C5 C6 -177.7(3) . .
C4 C5 C6 O5 178.7(3) . .
C4 C5 C6 C7 -0.2(5) . .
O5 C6 C7 C2 -179.3(3) . .
C5 C6 C7 C2 -0.4(5) . .
C3 C2 C7 C6 -0.1(5) . .
C1 C2 C7 C6 178.7(3) . .
C5 C4 C8 O4 -9.0(5) . .
C3 C4 C8 O4 171.9(3) . .
C5 C4 C8 O3 168.3(3) . .
C3 C4 C8 O3 -10.8(4) . .
O5 C9 C10 C15 91.0(5) . .
O5 C9 C10 C11 -90.8(5) . .
C15 C10 C11 C12 1.4(6) . .
C9 C10 C11 C12 -176.8(4) . .
C10 C11 C12 C13 -1.3(6) . .
C11 C12 C13 C14 -0.1(6) . .
C11 C12 C13 C16 -179.9(3) . .
C12 C13 C14 C15 1.3(6) . .
C16 C13 C14 C15 -178.9(3) . .
C11 C10 C15 C14 -0.2(6) . .
C9 C10 C15 C14 178.0(3) . .
C13 C14 C15 C10 -1.2(6) . .
C12 C13 C16 O7 162.5(4) . .
C14 C13 C16 O7 -17.3(5) . .
C12 C13 C16 O6 -18.2(5) . .
C14 C13 C16 O6 162.0(3) . .
O9 C17 C18 C19 5.5(5) . .
O8 C17 C18 C19 -174.5(3) . .
O9 C17 C18 C23 -173.9(3) . .
O8 C17 C18 C23 6.2(5) . .
C23 C18 C19 C20 -0.4(5) . .
C17 C18 C19 C20 -179.8(3) . .
C18 C19 C20 O12 -178.4(3) . .
C18 C19 C20 C21 0.8(5) . .
O12 C20 C21 C22 178.2(3) . .
C19 C20 C21 C22 -0.9(5) . .
C20 C21 C22 C23 0.7(5) . .
C20 C21 C22 C24 -177.2(3) . .
C21 C22 C23 C18 -0.4(5) . .
C24 C22 C23 C18 177.5(3) . .
C19 C18 C23 C22 0.2(5) . .
C17 C18 C23 C22 179.6(3) . .
C23 C22 C24 O11 -162.0(3) . .
C21 C22 C24 O11 15.9(5) . .
C23 C22 C24 O10 14.4(5) . .
C21 C22 C24 O10 -167.7(3) . .
O12 C25 C26 C27 70.3(5) . .
O12 C25 C26 C31 -113.1(4) . .
C31 C26 C27 C28 0.0(6) . .
C25 C26 C27 C28 176.7(3) . .
C26 C27 C28 C29 0.6(6) . .
C27 C28 C29 C30 -0.4(5) . .
C27 C28 C29 C32 -179.6(3) . .
C28 C29 C30 C31 -0.4(5) . .
C32 C29 C30 C31 178.8(3) . .
C27 C26 C31 C30 -0.8(6) . .
C25 C26 C31 C30 -177.4(3) . .
C29 C30 C31 C26 1.0(6) . .
C28 C29 C32 O13 -165.4(4) . .
C30 C29 C32 O13 15.4(5) . .
C28 C29 C32 O14 15.1(5) . .
C30 C29 C32 O14 -164.1(3) . .
N1 C34 C35 N2 0.4(4) . .
C41 C36 C37 C38 2.7(5) . .
N2 C36 C37 C38 -175.2(3) . .
C36 C37 C38 C39 -1.9(5) . .
C37 C38 C39 C40 -0.3(5) . .
C37 C38 C39 N3 177.1(3) . .
C38 C39 C40 C41 1.7(5) . .
N3 C39 C40 C41 -175.6(3) . .
C37 C36 C41 C40 -1.3(5) . .
N2 C36 C41 C40 176.6(3) . .
C39 C40 C41 C36 -0.9(5) . .
N4 C43 C44 N3 0.9(5) . .
N5 C46 C47 N6 0.9(5) . .
C53 C48 C49 C50 -1.2(5) . .
N6 C48 C49 C50 177.8(3) . .
C48 C49 C50 C51 -0.9(5) . .
C49 C50 C51 C52 2.1(5) . .
C49 C50 C51 N7 -175.9(3) . .
C50 C51 C52 C53 -1.0(5) . .
N7 C51 C52 C53 176.9(3) . .
C49 C48 C53 C52 2.3(5) . .
N6 C48 C53 C52 -176.7(3) . .
C51 C52 C53 C48 -1.1(5) . .
N7 C55 C56 N8 0.8(4) . .
N2 C33 N1 C34 -0.4(4) . .
N2 C33 N1 Zn1 179.9(2) . .
C35 C34 N1 C33 0.0(4) . .
C35 C34 N1 Zn1 179.6(3) . .
O8 Zn1 N1 C33 16.4(3) . .
O3 Zn1 N1 C33 -103.3(3) 4_565 .
N8 Zn1 N1 C33 135.8(3) 2_646 .
O8 Zn1 N1 C34 -163.1(3) . .
O3 Zn1 N1 C34 77.2(4) 4_565 .
N8 Zn1 N1 C34 -43.7(4) 2_646 .
N1 C33 N2 C35 0.6(4) . .
N1 C33 N2 C36 -179.3(3) . .
C34 C35 N2 C33 -0.6(4) . .
C34 C35 N2 C36 179.3(3) . .
C37 C36 N2 C33 39.3(5) . .
C41 C36 N2 C33 -138.6(4) . .
C37 C36 N2 C35 -140.5(4) . .
C41 C36 N2 C35 41.5(5) . .
N4 C42 N3 C44 1.0(4) . .
N4 C42 N3 C39 171.2(3) . .
C43 C44 N3 C42 -1.2(4) . .
C43 C44 N3 C39 -171.4(3) . .
C38 C39 N3 C42 -136.1(4) . .
C40 C39 N3 C42 41.2(5) . .
C38 C39 N3 C44 32.3(5) . .
C40 C39 N3 C44 -150.4(4) . .
N3 C42 N4 C43 -0.4(4) . .
N3 C42 N4 Zn2 -178.1(2) . 3_557
C44 C43 N4 C42 -0.4(4) . .
C44 C43 N4 Zn2 177.5(3) . 3_557
N6 C45 N5 C46 0.4(4) . .
N6 C45 N5 Zn3 -174.2(2) . .
C47 C46 N5 C45 -0.8(5) . .
C47 C46 N5 Zn3 173.6(3) . .
O14 Zn3 N5 C45 171.1(3) 3_567 .
O1 Zn3 N5 C45 38.9(3) . .
O11 Zn3 N5 C45 -73.2(3) . .
O14 Zn3 N5 C46 -2.1(3) 3_567 .
O1 Zn3 N5 C46 -134.3(3) . .
O11 Zn3 N5 C46 113.5(3) . .
N5 C45 N6 C47 0.2(4) . .
N5 C45 N6 C48 177.7(3) . .
C46 C47 N6 C45 -0.7(4) . .
C46 C47 N6 C48 -178.0(3) . .
C53 C48 N6 C45 39.1(5) . .
C49 C48 N6 C45 -139.9(3) . .
C53 C48 N6 C47 -144.0(4) . .
C49 C48 N6 C47 37.0(5) . .
N8 C54 N7 C55 0.7(4) . .
N8 C54 N7 C51 177.1(3) . .
C56 C55 N7 C54 -0.9(4) . .
C56 C55 N7 C51 -177.0(3) . .
C52 C51 N7 C54 -142.1(3) . .
C50 C51 N7 C54 35.8(5) . .
C52 C51 N7 C55 33.4(5) . .
C50 C51 N7 C55 -148.7(3) . .
N7 C54 N8 C56 -0.2(4) . .
N7 C54 N8 Zn1 180.0(2) . 2_656
C55 C56 N8 C54 -0.4(4) . .
C55 C56 N8 Zn1 179.3(3) . 2_656
O2 C1 O1 Zn3 -3.9(4) . .
C2 C1 O1 Zn3 173.5(2) . .
O14 Zn3 O1 C1 -178.7(2) 3_567 .
O11 Zn3 O1 C1 52.0(3) . .
N5 Zn3 O1 C1 -56.2(3) . .
O1 C1 O2 Zn2 -79.2(4) . .
C2 C1 O2 Zn2 103.4(3) . .
O6 Zn2 O2 C1 -112.8(2) 3_757 .
O10 Zn2 O2 C1 112.4(2) . .
N4 Zn2 O2 C1 -9.0(2) 3_557 .
O4 C8 O3 Zn1 -13.5(5) . 4_666
C4 C8 O3 Zn1 169.4(2) . 4_666
C5 C6 O5 C9 -179.2(4) . .
C7 C6 O5 C9 -0.2(6) . .
C10 C9 O5 C6 177.9(4) . .
O7 C16 O6 Zn2 6.8(5) . 3_757
C13 C16 O6 Zn2 -172.5(2) . 3_757
O9 C17 O8 Zn1 31.0(5) . .
C18 C17 O8 Zn1 -149.0(2) . .
O3 Zn1 O8 C17 44.7(3) 4_565 .
N8 Zn1 O8 C17 161.9(2) 2_646 .
N1 Zn1 O8 C17 -79.2(3) . .
O11 C24 O10 Zn2 8.7(4) . .
C22 C24 O10 Zn2 -167.6(2) . .
O6 Zn2 O10 C24 172.2(2) 3_757 .
O2 Zn2 O10 C24 -58.7(2) . .
N4 Zn2 O10 C24 57.4(2) 3_557 .
O10 C24 O11 Zn3 92.0(4) . .
C22 C24 O11 Zn3 -91.7(4) . .
O14 Zn3 O11 C24 103.8(3) 3_567 .
O1 Zn3 O11 C24 -121.1(3) . .
N5 Zn3 O11 C24 -6.5(3) . .
C21 C20 O12 C25 -3.4(5) . .
C19 C20 O12 C25 175.7(3) . .
C26 C25 O12 C20 -166.0(3) . .
O13 C32 O14 Zn3 -4.6(4) . 3_567
C29 C32 O14 Zn3 174.9(2) . 3_567
